data_1572280
loop_
_publ_author_name
'Hollister, Kimberly K.'
'Molino, Andrew'
'Le, VuongVy V'
'Jones, Nula'
'Smith, Wyatt J.'
'M&#xfc;ller, Peter'
'Dickie, Diane A.'
'Wilson, David J. D.'
'Gilliard, Jr, Robert J'

_publ_section_title
;
 Pentacyclic fused diborepinium ions with carbene- and carbone-mediated
 deep-blue to red emission.
;
_journal_issue 35
_journal_name_full 'Chemical science'
_journal_page_first 14358
_journal_page_last 14370
_journal_paper_doi 10.1039/d4sc03835e
_journal_volume 15
_journal_year 2024
_chemical_formula_moiety '2(C76 H86 B2 Cl2 N4), C7 H8'
_chemical_formula_sum 'C159 H180 B4 Cl4 N8'
_chemical_formula_weight 2388.14
_chemical_name_common WJS-5
_space_group_crystal_system triclinic
_space_group_IT_number 2
_space_group_name_Hall '-P 1'
_space_group_name_H-M_alt 'P -1'
_atom_sites_solution_hydrogens geom
_atom_sites_solution_primary iterative
_audit_creation_date 2024-02-19
_audit_creation_method
;
Olex2 1.5
(compiled 2023.08.24 svn.re1ec1418 for OlexSys, GUI svn.r6817)
;
_audit_update_record
;
2024-03-28 deposited with the CCDC.	2024-08-05 downloaded from the CCDC.
;
_cell_angle_alpha 95.587(4)
_cell_angle_beta 96.221(4)
_cell_angle_gamma 90.244(4)
_cell_formula_units_Z 1
_cell_length_a 10.1202(5)
_cell_length_b 17.0454(8)
_cell_length_c 19.6957(11)
_cell_measurement_reflns_used 6605
_cell_measurement_temperature 100.(2)
_cell_measurement_theta_max 68.2820
_cell_measurement_theta_min 2.6049
_cell_volume 3361.1(3)
_computing_cell_refinement 'SAINT V8.40A (Bruker Nano, Inc., 2019)'
_computing_data_collection 'Bruker Instrument Service v2017.5.0.0'
_computing_data_reduction 'SAINT V8.40A (Bruker Nano, Inc., 2019)'
_computing_molecular_graphics 'Olex2 1.5 (Dolomanov et al., 2009)'
_computing_publication_material 'Olex2 1.5 (Dolomanov et al., 2009)'
_computing_structure_refinement 'SHELXL 2018/3 (Sheldrick, 2015)'
_computing_structure_solution 'olex2.solve 1.3 (Bourhis et al., 2015)'
_diffrn_ambient_temperature 99.99
_diffrn_detector_area_resol_mean 8.3333
_diffrn_measured_fraction_theta_full 0.996
_diffrn_measured_fraction_theta_max 0.991
_diffrn_measurement_device_type 'Bruker Kappa APEXII Duo'
_diffrn_measurement_method '\f and \w scans'
_diffrn_radiation_type CuK\a
_diffrn_radiation_wavelength 1.54178
_diffrn_reflns_av_R_equivalents 0.1088
_diffrn_reflns_av_unetI/netI 0.0835
_diffrn_reflns_Laue_measured_fraction_full 0.996
_diffrn_reflns_Laue_measured_fraction_max 0.991
_diffrn_reflns_limit_h_max 11
_diffrn_reflns_limit_h_min -12
_diffrn_reflns_limit_k_max 20
_diffrn_reflns_limit_k_min -20
_diffrn_reflns_limit_l_max 23
_diffrn_reflns_limit_l_min -23
_diffrn_reflns_number 49634
_diffrn_reflns_point_group_measured_fraction_full 0.996
_diffrn_reflns_point_group_measured_fraction_max 0.991
_diffrn_reflns_theta_full 67.679
_diffrn_reflns_theta_max 68.602
_diffrn_reflns_theta_min 2.267
_exptl_absorpt_coefficient_mu 1.218
_exptl_absorpt_correction_T_max 0.95
_exptl_absorpt_correction_T_min 0.79
_exptl_absorpt_correction_type multi-scan
_exptl_absorpt_process_details
;
SADABS-2016/2 - Bruker AXS area detector scaling and absorption correction
;
_exptl_crystal_colour colourless
_exptl_crystal_colour_primary colourless
_exptl_crystal_density_diffrn 1.180
_exptl_crystal_density_method 'not measured'
_exptl_crystal_description rod
_exptl_crystal_F_000 1278
_exptl_crystal_size_max 0.145
_exptl_crystal_size_mid 0.076
_exptl_crystal_size_min 0.046
_refine_diff_density_max 0.351
_refine_diff_density_min -0.347
_refine_diff_density_rms 0.057
_refine_ls_extinction_method none
_refine_ls_goodness_of_fit_ref 1.008
_refine_ls_hydrogen_treatment constr
_refine_ls_matrix_type full
_refine_ls_number_parameters 877
_refine_ls_number_reflns 12273
_refine_ls_number_restraints 0
_refine_ls_restrained_S_all 1.008
_refine_ls_R_factor_all 0.0913
_refine_ls_R_factor_gt 0.0561
_refine_ls_shift/su_max 0.001
_refine_ls_shift/su_mean 0.000
_refine_ls_structure_factor_coef Fsqd
_refine_ls_weighting_details 'w=1/[\s^2^(Fo^2^)+(0.0625P)^2^+1.5372P] where P=(Fo^2^+2Fc^2^)/3'
_refine_ls_weighting_scheme calc
_refine_ls_wR_factor_gt 0.1306
_refine_ls_wR_factor_ref 0.1507
_reflns_Friedel_coverage 0.000
_reflns_number_gt 8498
_reflns_number_total 12273
_reflns_threshold_expression 'I > 2\s(I)'
_cod_data_source_file d4sc03835e2.cif
_cod_data_source_block 3Cl
_cod_depositor_comments
;
The following automatic conversions were performed:

data item '_exptl_absorpt_correction_type' value 'Multi-Scan' was
changed to 'multi-scan' in accordance with the
/home/data/users/saulius/crontab/automatic-downloads/rss-feeds/RSC/lib/dictionaries/cif_core.dic
dictionary named 'cif_core.dic' version 2.4.2 last updated on
2011-04-26.

Automatic conversion script
Id: cif_fix_values 8170 2020-07-09 18:12:32Z antanas 

 Adding full bibliography for 1572276--1572287.cif.
;
_cod_database_code 1572280
_shelx_shelxl_version_number 2018/3
_shelx_space_group_comment
;
The symmetry employed for this shelxl refinement is uniquely defined
by the following loop, which should always be used as a source of
symmetry information in preference to the above space-group names.
They are only intended as comments.
;
_shelx_estimated_absorpt_t_max 0.946
_shelx_estimated_absorpt_t_min 0.843
_olex2_refinement_description
;
1. Fixed Uiso
 At 1.2 times of:
  All C(H) groups
 At 1.5 times of:
  All C(H,H,H) groups
2. Uiso/Uaniso restraints and constraints
Uanis(C76A) = Uanis(C75A) = Uanis(C74A)
Uanis(C66A) = Uanis(C67A) = Uanis(C68A) = Uanis(C69A) = Uanis(C70A) =
Uanis(C71A)
Uanis(B2) = Uanis(B2A)
Uanis(C76A) = Uanis(C75A) = Uanis(C74A) = Uanis(C73A) = Uanis(C72A) =
Uanis(C66A) = Uanis(C70A) = Uanis(C69A) = Uanis(C68A) = Uanis(C67A) =
Uanis(C71A)
3. Others
 Sof(Cl2A)=Sof(C66A)=Sof(C71A)=Sof(C70A)=Sof(H70A)=Sof(C69A)=Sof(H69A)=
 Sof(C68A)=Sof(H68A)=Sof(C67A)=Sof(H67A)=Sof(C72A)=Sof(H72A)=Sof(C73A)=
 Sof(H73A)=Sof(C74A)=Sof(C75A)=Sof(H75A)=Sof(C76A)=Sof(B2A)=1-FVAR(1)
 Sof(Cl2)=Sof(C66)=Sof(C67)=Sof(H67)=Sof(C68)=Sof(H68)=Sof(C69)=Sof(H69)=
 Sof(C70)=Sof(H70)=Sof(C71)=Sof(C72)=Sof(H72)=Sof(C73)=Sof(H73)=Sof(C74)=
 Sof(C75)=Sof(H75)=Sof(C76)=Sof(B2)=FVAR(1)
 Fixed Sof: C77(0.5) H77A(0.5) H77B(0.5) H77C(0.5) C78(0.5) C79(0.5) H79(0.5)
 C80(0.5) H80(0.5) C81(0.5) H81(0.5) C82(0.5) H82(0.5) C83(0.5) H83(0.5)
4.a Ternary CH refined with riding coordinates:
 C15(H15), C27(H27), C34(H34), C38(H38), C48(H48), C51(H51), C60(H60), C63(H63)
4.b Aromatic/amide H refined with riding coordinates:
 C2(H2), C4(H4), C5(H5), C7(H7), C8(H8), C9(H9), C10(H10), C18(H18), C19(H19),
 C20(H20), C23(H23), C24(H24), C30(H30), C31(H31), C32(H32), C40(H40), C41(H41),
  C44(H44), C45(H45), C46(H46), C56(H56), C57(H57), C58(H58), C67(H67),
 C68(H68), C69(H69), C70(H70), C72(H72), C73(H73), C75(H75), C70A(H70A),
 C69A(H69A), C68A(H68A), C67A(H67A), C72A(H72A), C73A(H73A), C75A(H75A),
 C79(H79), C80(H80), C81(H81), C82(H82), C83(H83)
4.c Fitted hexagon refined as free rotating group:
 C66A(C71A,C70A,C69A,C68A,C67A)
4.d Idealised Me refined as rotating group:
 C13(H13A,H13B,H13C), C16(H16A,H16B,H16C), C17(H17A,H17B,H17C), C28(H28A,H28B,
 H28C), C29(H29A,H29B,H29C), C35(H35A,H35B,H35C), C36(H36A,H36B,H36C), C37(H37A,
 H37B,H37C), C49(H49A,H49B,H49C), C50(H50A,H50B,H50C), C52(H52A,H52B,H52C),
 C53(H53A,H53B,H53C), C61(H61A,H61B,H61C), C62(H62A,H62B,H62C), C64(H64A,H64B,
 H64C), C65(H65A,H65B,H65C), C77(H77A,H77B,H77C)
;
_olex2_submission_special_instructions 'No special instructions were received'

loop_
_space_group_symop_operation_xyz
'x, y, z'
'-x, -y, -z'

loop_
_atom_site_label
_atom_site_type_symbol
_atom_site_fract_x
_atom_site_fract_y
_atom_site_fract_z
_atom_site_U_iso_or_equiv
_atom_site_adp_type
_atom_site_occupancy
_atom_site_site_symmetry_order
_atom_site_calc_flag
_atom_site_refinement_flags_posn
_atom_site_refinement_flags_adp
_atom_site_refinement_flags_occupancy
_atom_site_disorder_assembly
_atom_site_disorder_group
Cl1 Cl 1.15220(6) 0.81515(3) 0.59999(3) 0.02390(15) Uani 1 1 d . . . . .
N1 N 0.8341(2) 0.74018(12) 0.59715(12) 0.0233(5) Uani 1 1 d . . . . .
N2 N 0.8539(2) 0.77324(13) 0.49611(12) 0.0238(5) Uani 1 1 d . . . . .
C1 C 0.9927(2) 0.94034(14) 0.54700(14) 0.0209(5) Uani 1 1 d . . . . .
C2 C 1.0954(2) 0.94524(14) 0.50664(14) 0.0217(5) Uani 1 1 d . . . . .
H2 H 1.164255 0.907767 0.511044 0.026 Uiso 1 1 calc R U . . .
C3 C 0.8940(3) 0.99875(15) 0.54040(14) 0.0219(5) Uani 1 1 d . . . . .
C4 C 0.7786(3) 1.00588(15) 0.57883(15) 0.0245(6) Uani 1 1 d . . . . .
H4 H 0.702851 1.028230 0.555613 0.029 Uiso 1 1 calc R U . . .
C5 C 0.7622(3) 0.98609(15) 0.64140(14) 0.0239(5) Uani 1 1 d . . . . .
H5 H 0.675083 0.992754 0.654653 0.029 Uiso 1 1 calc R U . . .
C6 C 0.8598(3) 0.95549(15) 0.69250(14) 0.0241(6) Uani 1 1 d . . . . .
C7 C 0.8438(3) 0.98134(16) 0.76106(16) 0.0297(6) Uani 1 1 d . . . . .
H7 H 0.769267 1.012483 0.770748 0.036 Uiso 1 1 calc R U . . .
C8 C 0.9342(3) 0.96252(17) 0.81490(16) 0.0338(7) Uani 1 1 d . . . . .
H8 H 0.922343 0.980518 0.860995 0.041 Uiso 1 1 calc R U . . .
C9 C 1.0419(3) 0.91691(18) 0.79992(16) 0.0346(7) Uani 1 1 d . . . . .
H9 H 1.106382 0.904474 0.835890 0.042 Uiso 1 1 calc R U . . .
C10 C 1.0562(3) 0.88940(16) 0.73283(15) 0.0284(6) Uani 1 1 d . . . . .
H10 H 1.130630 0.857690 0.724101 0.034 Uiso 1 1 calc R U . . .
C11 C 0.9655(3) 0.90612(14) 0.67656(14) 0.0225(5) Uani 1 1 d . . . . .
C12 C 0.8834(3) 0.79838(15) 0.56408(14) 0.0223(5) Uani 1 1 d . . . . .
C13 C 1.1798(3) 0.66405(18) 0.70856(18) 0.0354(7) Uani 1 1 d . . . . .
H13A H 1.200609 0.720531 0.717843 0.053 Uiso 1 1 calc R U . . .
H13B H 1.246167 0.638563 0.681430 0.053 Uiso 1 1 calc R U . . .
H13C H 1.181030 0.640481 0.752064 0.053 Uiso 1 1 calc R U . . .
C14 C 0.7235(3) 0.76664(15) 0.70090(15) 0.0256(6) Uani 1 1 d . . . . .
C15 C 0.6045(3) 0.80085(17) 0.65950(16) 0.0311(6) Uani 1 1 d . . . . .
H15 H 0.637536 0.825837 0.620552 0.037 Uiso 1 1 calc R U . . .
C16 C 0.5059(3) 0.7345(2) 0.6295(2) 0.0444(8) Uani 1 1 d . . . . .
H16A H 0.550100 0.696349 0.599415 0.067 Uiso 1 1 calc R U . . .
H16B H 0.430003 0.756849 0.603078 0.067 Uiso 1 1 calc R U . . .
H16C H 0.474677 0.708084 0.666943 0.067 Uiso 1 1 calc R U . . .
C17 C 0.5317(3) 0.86301(18) 0.70153(18) 0.0361(7) Uani 1 1 d . . . . .
H17A H 0.485840 0.837817 0.735198 0.054 Uiso 1 1 calc R U . . .
H17B H 0.466663 0.888974 0.670975 0.054 Uiso 1 1 calc R U . . .
H17C H 0.595929 0.902258 0.725486 0.054 Uiso 1 1 calc R U . . .
C18 C 0.7223(3) 0.76084(16) 0.77080(15) 0.0303(6) Uani 1 1 d . . . . .
H18 H 0.650950 0.782720 0.793609 0.036 Uiso 1 1 calc R U . . .
C19 C 0.8246(3) 0.72328(17) 0.80780(16) 0.0327(6) Uani 1 1 d . . . . .
H19 H 0.823926 0.721006 0.855765 0.039 Uiso 1 1 calc R U . . .
C20 C 0.9267(3) 0.68948(16) 0.77479(16) 0.0299(6) Uani 1 1 d . . . . .
H20 H 0.993834 0.662194 0.800168 0.036 Uiso 1 1 calc R U . . .
C21 C 0.9337(3) 0.69442(15) 0.70477(15) 0.0264(6) Uani 1 1 d . . . . .
C22 C 0.8322(3) 0.73597(15) 0.67028(14) 0.0229(5) Uani 1 1 d . . . . .
C23 C 0.7769(3) 0.68017(16) 0.55108(15) 0.0273(6) Uani 1 1 d . . . . .
H23 H 0.736088 0.633324 0.561886 0.033 Uiso 1 1 calc R U . . .
C24 C 0.7899(3) 0.70078(16) 0.48811(15) 0.0287(6) Uani 1 1 d . . . . .
H24 H 0.760498 0.670994 0.445832 0.034 Uiso 1 1 calc R U . . .
C25 C 0.8856(3) 0.80900(15) 0.43514(14) 0.0235(5) Uani 1 1 d . . . . .
C26 C 0.7967(3) 0.86340(16) 0.40673(14) 0.0247(6) Uani 1 1 d . . . . .
C27 C 0.6688(3) 0.88659(17) 0.43686(16) 0.0296(6) Uani 1 1 d . . . . .
H27 H 0.687849 0.892038 0.488006 0.035 Uiso 1 1 calc R U . . .
C28 C 0.5589(3) 0.82348(19) 0.4167(2) 0.0410(8) Uani 1 1 d . . . . .
H28A H 0.541632 0.815150 0.366590 0.062 Uiso 1 1 calc R U . . .
H28B H 0.477474 0.841093 0.435962 0.062 Uiso 1 1 calc R U . . .
H28C H 0.587510 0.773969 0.434738 0.062 Uiso 1 1 calc R U . . .
C29 C 0.6142(3) 0.96547(18) 0.41501(16) 0.0325(6) Uani 1 1 d . . . . .
H29A H 0.685710 1.005341 0.422249 0.049 Uiso 1 1 calc R U . . .
H29B H 0.542535 0.982514 0.442518 0.049 Uiso 1 1 calc R U . . .
H29C H 0.579614 0.958823 0.366328 0.049 Uiso 1 1 calc R U . . .
C30 C 0.8303(3) 0.89390(17) 0.34786(16) 0.0311(6) Uani 1 1 d . . . . .
H30 H 0.775547 0.932849 0.328346 0.037 Uiso 1 1 calc R U . . .
C31 C 0.9409(3) 0.86922(18) 0.31698(16) 0.0330(6) Uani 1 1 d . . . . .
H31 H 0.961201 0.891032 0.276678 0.040 Uiso 1 1 calc R U . . .
C32 C 1.0223(3) 0.81287(17) 0.34454(15) 0.0295(6) Uani 1 1 d . . . . .
H32 H 1.097018 0.795316 0.322227 0.035 Uiso 1 1 calc R U . . .
C33 C 0.9967(3) 0.78137(16) 0.40446(14) 0.0256(6) Uani 1 1 d . . . . .
C34 C 1.0868(3) 0.71735(16) 0.43229(16) 0.0291(6) Uani 1 1 d . . . . .
H34 H 1.067474 0.711360 0.480265 0.035 Uiso 1 1 calc R U . . .
C35 C 1.2342(3) 0.73776(18) 0.43418(17) 0.0351(7) Uani 1 1 d . . . . .
H35A H 1.256957 0.739448 0.387224 0.053 Uiso 1 1 calc R U . . .
H35B H 1.287324 0.697579 0.456409 0.053 Uiso 1 1 calc R U . . .
H35C H 1.252965 0.789349 0.460111 0.053 Uiso 1 1 calc R U . . .
C36 C 1.0544(3) 0.63857(18) 0.38893(19) 0.0422(8) Uani 1 1 d . . . . .
H36A H 0.961217 0.623983 0.391029 0.063 Uiso 1 1 calc R U . . .
H36B H 1.112112 0.597628 0.406875 0.063 Uiso 1 1 calc R U . . .
H36C H 1.069027 0.643770 0.341193 0.063 Uiso 1 1 calc R U . . .
C37 C 1.0084(3) 0.56377(17) 0.65395(19) 0.0408(8) Uani 1 1 d . . . . .
H37A H 1.003521 0.540900 0.697389 0.061 Uiso 1 1 calc R U . . .
H37B H 1.077727 0.537419 0.629444 0.061 Uiso 1 1 calc R U . . .
H37C H 0.922594 0.556596 0.625694 0.061 Uiso 1 1 calc R U . . .
C38 C 1.0422(3) 0.65247(16) 0.66862(16) 0.0299(6) Uani 1 1 d . . . . .
H38 H 1.044943 0.674506 0.623552 0.036 Uiso 1 1 calc R U . . .
B1 B 0.9854(3) 0.87188(17) 0.59802(16) 0.0217(6) Uani 1 1 d . . . . .
N3 N 0.4016(2) 0.65726(13) 0.16332(12) 0.0257(5) Uani 1 1 d . . . . .
N4 N 0.3436(2) 0.76885(13) 0.12863(12) 0.0254(5) Uani 1 1 d . . . . .
C39 C 0.3997(3) 0.69968(15) 0.10788(15) 0.0261(6) Uani 1 1 d . . . . .
C40 C 0.3541(3) 0.70120(17) 0.21767(15) 0.0312(6) Uani 1 1 d . . . . .
H40 H 0.348238 0.685152 0.262117 0.037 Uiso 1 1 calc R U . . .
C41 C 0.3177(3) 0.77107(17) 0.19597(15) 0.0306(6) Uani 1 1 d . . . . .
H41 H 0.281166 0.813799 0.222085 0.037 Uiso 1 1 calc R U . . .
C42 C 0.4492(3) 0.57695(15) 0.17056(14) 0.0261(6) Uani 1 1 d . . . . .
C43 C 0.5775(3) 0.56889(16) 0.20297(15) 0.0283(6) Uani 1 1 d . . . . .
C44 C 0.6197(3) 0.49149(17) 0.21045(16) 0.0321(6) Uani 1 1 d . . . . .
H44 H 0.706606 0.483205 0.231782 0.038 Uiso 1 1 calc R U . . .
C45 C 0.5383(3) 0.42753(17) 0.18768(16) 0.0326(7) Uani 1 1 d . . . . .
H45 H 0.570335 0.375765 0.192152 0.039 Uiso 1 1 calc R U . . .
C46 C 0.4099(3) 0.43806(16) 0.15825(15) 0.0302(6) Uani 1 1 d . . . . .
H46 H 0.354204 0.393354 0.143260 0.036 Uiso 1 1 calc R U . . .
C47 C 0.3610(3) 0.51401(16) 0.15026(14) 0.0273(6) Uani 1 1 d . . . . .
C48 C 0.2161(3) 0.52570(17) 0.12361(17) 0.0329(7) Uani 1 1 d . . . . .
H48 H 0.211573 0.571399 0.095269 0.039 Uiso 1 1 calc R U . . .
C49 C 0.1349(4) 0.5453(2) 0.1845(2) 0.0490(9) Uani 1 1 d . . . . .
H49A H 0.140471 0.501728 0.213641 0.073 Uiso 1 1 calc R U . . .
H49B H 0.041806 0.553092 0.167331 0.073 Uiso 1 1 calc R U . . .
H49C H 0.170632 0.593626 0.211410 0.073 Uiso 1 1 calc R U . . .
C50 C 0.1519(3) 0.45390(18) 0.07961(17) 0.0372(7) Uani 1 1 d . . . . .
H50A H 0.211529 0.434121 0.046002 0.056 Uiso 1 1 calc R U . . .
H50B H 0.067415 0.469008 0.055541 0.056 Uiso 1 1 calc R U . . .
H50C H 0.135675 0.412529 0.109071 0.056 Uiso 1 1 calc R U . . .
C51 C 0.6684(3) 0.63784(17) 0.23212(16) 0.0317(6) Uani 1 1 d . . . . .
H51 H 0.633033 0.686115 0.211856 0.038 Uiso 1 1 calc R U . . .
C52 C 0.6665(4) 0.6512(2) 0.31017(17) 0.0412(8) Uani 1 1 d . . . . .
H52A H 0.575007 0.659931 0.320765 0.062 Uiso 1 1 calc R U . . .
H52B H 0.721701 0.697478 0.328366 0.062 Uiso 1 1 calc R U . . .
H52C H 0.701638 0.604727 0.331232 0.062 Uiso 1 1 calc R U . . .
C53 C 0.8113(3) 0.62752(19) 0.21581(17) 0.0381(7) Uani 1 1 d . . . . .
H53A H 0.852107 0.584968 0.240477 0.057 Uiso 1 1 calc R U . . .
H53B H 0.861566 0.676711 0.230134 0.057 Uiso 1 1 calc R U . . .
H53C H 0.812245 0.614254 0.166322 0.057 Uiso 1 1 calc R U . . .
C54 C 0.3117(3) 0.83706(15) 0.09024(15) 0.0271(6) Uani 1 1 d . . . . .
C55 C 0.4061(3) 0.89738(16) 0.09543(16) 0.0307(6) Uani 1 1 d . . . . .
C56 C 0.3695(4) 0.96306(18) 0.06026(18) 0.0416(8) Uani 1 1 d . . . . .
H56 H 0.431735 1.005015 0.060690 0.050 Uiso 1 1 calc R U . . .
C57 C 0.2438(4) 0.96783(19) 0.02482(18) 0.0422(8) Uani 1 1 d . . . . .
H57 H 0.221259 1.012978 0.001518 0.051 Uiso 1 1 calc R U . . .
C58 C 0.1529(4) 0.90863(18) 0.02314(17) 0.0398(8) Uani 1 1 d . . . . .
H58 H 0.067425 0.913195 -0.001185 0.048 Uiso 1 1 calc R U . . .
C59 C 0.1827(3) 0.84111(16) 0.05650(15) 0.0315(6) Uani 1 1 d . . . . .
C60 C 0.0772(3) 0.77919(19) 0.05859(17) 0.0368(7) Uani 1 1 d . . . . .
H60 H 0.121752 0.727119 0.060988 0.044 Uiso 1 1 calc R U . . .
C61 C 0.0049(4) 0.7955(2) 0.1218(2) 0.0500(9) Uani 1 1 d . . . . .
H61A H 0.068240 0.794563 0.163049 0.075 Uiso 1 1 calc R U . . .
H61B H -0.064132 0.754964 0.121750 0.075 Uiso 1 1 calc R U . . .
H61C H -0.036178 0.847413 0.121534 0.075 Uiso 1 1 calc R U . . .
C62 C -0.0271(4) 0.7726(2) -0.0052(2) 0.0475(9) Uani 1 1 d . . . . .
H62A H -0.086739 0.817709 -0.002504 0.071 Uiso 1 1 calc R U . . .
H62B H -0.078856 0.723629 -0.006878 0.071 Uiso 1 1 calc R U . . .
H62C H 0.018161 0.772403 -0.046800 0.071 Uiso 1 1 calc R U . . .
C63 C 0.5378(3) 0.89666(19) 0.14009(19) 0.0384(7) Uani 1 1 d . . . . .
H63 H 0.556467 0.841250 0.150453 0.046 Uiso 1 1 calc R U . . .
C64 C 0.6532(4) 0.9269(2) 0.1058(2) 0.0515(9) Uani 1 1 d . . . . .
H64A H 0.656709 0.896692 0.061063 0.077 Uiso 1 1 calc R U . . .
H64B H 0.736716 0.920673 0.134847 0.077 Uiso 1 1 calc R U . . .
H64C H 0.640569 0.982763 0.099350 0.077 Uiso 1 1 calc R U . . .
C65 C 0.5290(4) 0.9478(2) 0.2080(2) 0.0512(9) Uani 1 1 d . . . . .
H65A H 0.502674 1.001203 0.198412 0.077 Uiso 1 1 calc R U . . .
H65B H 0.615885 0.949910 0.235459 0.077 Uiso 1 1 calc R U . . .
H65C H 0.462813 0.924855 0.233384 0.077 Uiso 1 1 calc R U . . .
Cl2 Cl 0.65750(7) 0.71634(4) 0.07903(4) 0.0234(2) Uani 0.911(2) 1 d . . P A 1
C66 C 0.4362(3) 0.72488(17) -0.02592(15) 0.0197(6) Uani 0.911(2) 1 d . . P A 1
C67 C 0.5193(3) 0.78140(19) -0.04775(17) 0.0254(7) Uani 0.911(2) 1 d . . P A 1
H67 H 0.606032 0.789794 -0.024255 0.030 Uiso 0.911(2) 1 calc R U P A 1
C68 C 0.4809(4) 0.8259(2) -0.10222(17) 0.0291(8) Uani 0.911(2) 1 d . . P A 1
H68 H 0.540865 0.862760 -0.115908 0.035 Uiso 0.911(2) 1 calc R U P A 1
C69 C 0.3538(4) 0.8153(2) -0.1360(2) 0.0301(8) Uani 0.911(2) 1 d . . P A 1
H69 H 0.324308 0.847211 -0.171491 0.036 Uiso 0.911(2) 1 calc R U P A 1
C70 C 0.2700(3) 0.75844(19) -0.11821(17) 0.0258(7) Uani 0.911(2) 1 d . . P A 1
H70 H 0.183309 0.751126 -0.141942 0.031 Uiso 0.911(2) 1 calc R U P A 1
C71 C 0.3117(3) 0.71069(17) -0.06481(17) 0.0221(6) Uani 0.911(2) 1 d . . P A 1
C72 C 0.2237(3) 0.64578(17) -0.05679(16) 0.0228(6) Uani 0.911(2) 1 d . . P A 1
H72 H 0.131558 0.655920 -0.065835 0.027 Uiso 0.911(2) 1 calc R U P A 1
C73 C 0.2527(3) 0.57343(17) -0.03850(15) 0.0233(6) Uani 0.911(2) 1 d . . P A 1
H73 H 0.178549 0.538744 -0.039729 0.028 Uiso 0.911(2) 1 calc R U P A 1
C74 C 0.3825(3) 0.5401(3) -0.01685(17) 0.0201(6) Uani 0.911(2) 1 d . . P A 1
C75 C 0.3933(3) 0.4586(3) -0.03324(15) 0.0207(6) Uani 0.911(2) 1 d . . P A 1
H75 H 0.317105 0.430640 -0.055895 0.025 Uiso 0.911(2) 1 calc R U P A 1
C76 C 0.5089(4) 0.4157(2) -0.01847(17) 0.0203(7) Uani 0.911(2) 1 d . . P A 1
B2 B 0.4826(3) 0.67760(19) 0.03979(17) 0.0222(6) Uani 0.911(2) 1 d . . P A 1
Cl2A Cl 0.1674(14) 0.6329(7) -0.0120(8) 0.074(5) Uani 0.089(2) 1 d . . P A 2
C66A C 0.375(5) 0.7225(19) -0.032(2) 0.052(5) Uani 0.089(2) 1 d G . P A 2
C71A C 0.508(4) 0.746(2) -0.0223(16) 0.052(5) Uani 0.089(2) 1 d G . P A 2
C70A C 0.558(3) 0.795(2) -0.067(2) 0.052(5) Uani 0.089(2) 1 d G . P A 2
H70A H 0.648649 0.810616 -0.060009 0.062 Uiso 0.089(2) 1 calc R U P A 2
C69A C 0.474(5) 0.820(2) -0.1207(19) 0.052(5) Uani 0.089(2) 1 d G . P A 2
H69A H 0.507815 0.853052 -0.151023 0.062 Uiso 0.089(2) 1 calc R U P A 2
C68A C 0.341(5) 0.796(2) -0.1304(19) 0.052(5) Uani 0.089(2) 1 d G . P A 2
H68A H 0.283938 0.813617 -0.167348 0.062 Uiso 0.089(2) 1 calc R U P A 2
C67A C 0.292(3) 0.748(2) -0.086(2) 0.052(5) Uani 0.089(2) 1 d G . P A 2
H67A H 0.200894 0.731745 -0.092658 0.062 Uiso 0.089(2) 1 calc R U P A 2
C72A C 0.650(5) 0.713(2) 0.015(2) 0.052(5) Uani 0.089(2) 1 d . . P A 2
H72A H 0.726193 0.745970 0.016327 0.062 Uiso 0.089(2) 1 calc R U P A 2
C73A C 0.666(5) 0.645(2) 0.042(2) 0.052(5) Uani 0.089(2) 1 d . . P A 2
H73A H 0.742732 0.637679 0.073542 0.062 Uiso 0.089(2) 1 calc R U P A 2
C74A C 0.454(10) 0.432(4) -0.021(3) 0.052(5) Uani 0.089(2) 1 d . . P A 2
C75A C 0.375(6) 0.501(4) -0.015(3) 0.052(5) Uani 0.089(2) 1 d . . P A 2
H75A H 0.280542 0.498036 -0.024405 0.062 Uiso 0.089(2) 1 calc R U P A 2
C76A C 0.438(10) 0.569(4) 0.005(4) 0.052(5) Uani 0.089(2) 1 d . . P A 2
B2A B 0.358(3) 0.6604(19) 0.0189(18) 0.0222(6) Uani 0.089(2) 1 d . . P A 2
C77 C 0.6230(9) 0.4929(6) 0.6484(5) 0.063(2) Uani 0.5 1 d . . P B -1
H77A H 0.667687 0.543361 0.664926 0.094 Uiso 0.5 1 calc R U P B -1
H77B H 0.689489 0.451673 0.643755 0.094 Uiso 0.5 1 calc R U P B -1
H77C H 0.562587 0.479291 0.681302 0.094 Uiso 0.5 1 calc R U P B -1
C78 C 0.5454(11) 0.4996(5) 0.5803(6) 0.043(2) Uani 0.5 1 d . . P B -1
C79 C 0.4136(9) 0.5234(5) 0.5761(6) 0.054(2) Uani 0.5 1 d . . P B -1
H79 H 0.370978 0.532808 0.616676 0.064 Uiso 0.5 1 calc R U P B -1
C80 C 0.3446(10) 0.5333(5) 0.5133(7) 0.063(3) Uani 0.5 1 d . . P B -1
H80 H 0.255902 0.551614 0.510991 0.076 Uiso 0.5 1 calc R U P B -1
C81 C 0.404(2) 0.5165(12) 0.4532(9) 0.061(6) Uani 0.5 1 d . . P B -1
H81 H 0.355214 0.522346 0.410106 0.073 Uiso 0.5 1 calc R U P B -1
C82 C 0.5326(15) 0.4918(5) 0.4552(5) 0.062(3) Uani 0.5 1 d . . P B -1
H82 H 0.572957 0.481168 0.414028 0.074 Uiso 0.5 1 calc R U P B -1
C83 C 0.604(2) 0.4821(11) 0.5187(7) 0.046(4) Uani 0.5 1 d . . P B -1
H83 H 0.692848 0.463744 0.520473 0.055 Uiso 0.5 1 calc R U P B -1

loop_
_atom_site_aniso_label
_atom_site_aniso_U_11
_atom_site_aniso_U_22
_atom_site_aniso_U_33
_atom_site_aniso_U_23
_atom_site_aniso_U_13
_atom_site_aniso_U_12
Cl1 0.0219(3) 0.0181(3) 0.0327(3) 0.0088(2) 0.0017(2) 0.0086(2)
N1 0.0235(11) 0.0175(11) 0.0302(12) 0.0073(9) 0.0048(9) 0.0049(8)
N2 0.0217(11) 0.0210(11) 0.0298(12) 0.0074(9) 0.0036(9) 0.0046(9)
C1 0.0183(12) 0.0145(12) 0.0304(14) 0.0069(10) -0.0004(10) 0.0057(9)
C2 0.0194(12) 0.0136(11) 0.0324(14) 0.0069(10) 0.0003(10) 0.0059(9)
C3 0.0184(12) 0.0171(12) 0.0304(14) 0.0053(10) 0.0009(10) 0.0040(10)
C4 0.0205(13) 0.0185(12) 0.0355(15) 0.0083(11) 0.0023(11) 0.0083(10)
C5 0.0196(13) 0.0196(12) 0.0340(15) 0.0072(11) 0.0061(11) 0.0075(10)
C6 0.0229(13) 0.0180(12) 0.0324(15) 0.0073(11) 0.0031(11) 0.0029(10)
C7 0.0307(15) 0.0233(14) 0.0368(16) 0.0065(12) 0.0084(12) 0.0068(11)
C8 0.0450(18) 0.0268(15) 0.0292(15) 0.0018(12) 0.0029(13) 0.0077(13)
C9 0.0365(16) 0.0329(16) 0.0336(16) 0.0072(13) -0.0043(12) 0.0094(13)
C10 0.0301(15) 0.0222(13) 0.0328(15) 0.0049(11) 0.0008(11) 0.0095(11)
C11 0.0229(13) 0.0156(12) 0.0299(14) 0.0068(10) 0.0027(10) 0.0033(10)
C12 0.0204(12) 0.0166(12) 0.0312(14) 0.0077(10) 0.0036(10) 0.0103(10)
C13 0.0288(15) 0.0289(15) 0.0503(19) 0.0158(14) 0.0009(13) 0.0103(12)
C14 0.0290(14) 0.0157(12) 0.0331(15) 0.0062(11) 0.0044(11) 0.0039(10)
C15 0.0266(15) 0.0298(15) 0.0385(16) 0.0100(12) 0.0047(12) 0.0100(12)
C16 0.0274(16) 0.0385(18) 0.066(2) 0.0008(16) 0.0001(15) 0.0093(13)
C17 0.0328(16) 0.0288(15) 0.0502(19) 0.0139(14) 0.0104(14) 0.0123(12)
C18 0.0342(16) 0.0238(14) 0.0349(16) 0.0075(12) 0.0082(12) 0.0044(11)
C19 0.0401(17) 0.0292(15) 0.0301(15) 0.0106(12) 0.0020(12) 0.0009(12)
C20 0.0304(15) 0.0230(14) 0.0376(16) 0.0135(12) 0.0002(12) 0.0030(11)
C21 0.0274(14) 0.0173(12) 0.0356(15) 0.0100(11) 0.0016(11) 0.0027(10)
C22 0.0252(13) 0.0152(12) 0.0293(14) 0.0070(10) 0.0032(10) 0.0012(10)
C23 0.0288(14) 0.0199(13) 0.0339(15) 0.0064(11) 0.0035(11) -0.0006(11)
C24 0.0302(15) 0.0230(14) 0.0319(15) 0.0014(11) 0.0009(11) -0.0027(11)
C25 0.0248(13) 0.0198(12) 0.0255(13) 0.0034(10) 0.0003(10) 0.0000(10)
C26 0.0225(13) 0.0240(13) 0.0275(14) 0.0040(11) 0.0007(10) 0.0038(10)
C27 0.0240(14) 0.0281(15) 0.0375(16) 0.0071(12) 0.0037(12) 0.0081(11)
C28 0.0255(15) 0.0372(17) 0.061(2) 0.0041(15) 0.0063(14) 0.0039(13)
C29 0.0247(14) 0.0337(16) 0.0396(17) 0.0083(13) 0.0002(12) 0.0119(12)
C30 0.0296(15) 0.0307(15) 0.0341(16) 0.0107(12) 0.0012(12) 0.0077(12)
C31 0.0381(17) 0.0326(15) 0.0294(15) 0.0076(12) 0.0048(12) 0.0028(12)
C32 0.0273(14) 0.0301(15) 0.0321(15) 0.0027(12) 0.0081(11) 0.0042(11)
C33 0.0241(13) 0.0210(13) 0.0309(14) 0.0019(11) 0.0000(11) 0.0039(10)
C34 0.0267(14) 0.0236(14) 0.0370(16) 0.0048(12) 0.0015(12) 0.0060(11)
C35 0.0312(16) 0.0291(15) 0.0449(18) 0.0018(13) 0.0051(13) 0.0100(12)
C36 0.0389(18) 0.0257(15) 0.058(2) -0.0021(14) -0.0066(15) 0.0105(13)
C37 0.0435(18) 0.0220(15) 0.059(2) 0.0084(14) 0.0121(15) 0.0106(13)
C38 0.0313(15) 0.0214(14) 0.0387(16) 0.0117(12) 0.0038(12) 0.0074(11)
B1 0.0182(14) 0.0149(13) 0.0333(16) 0.0091(11) 0.0025(11) 0.0095(11)
N3 0.0304(12) 0.0189(11) 0.0298(12) 0.0088(9) 0.0064(9) 0.0112(9)
N4 0.0315(12) 0.0168(11) 0.0289(12) 0.0059(9) 0.0038(9) 0.0098(9)
C39 0.0292(14) 0.0185(13) 0.0313(15) 0.0060(11) 0.0033(11) 0.0057(11)
C40 0.0381(16) 0.0277(15) 0.0301(15) 0.0099(12) 0.0080(12) 0.0119(12)
C41 0.0368(16) 0.0258(14) 0.0312(15) 0.0065(12) 0.0093(12) 0.0143(12)
C42 0.0341(15) 0.0178(13) 0.0294(14) 0.0107(11) 0.0094(11) 0.0114(11)
C43 0.0317(15) 0.0241(14) 0.0306(15) 0.0074(11) 0.0060(12) 0.0100(11)
C44 0.0344(16) 0.0259(15) 0.0367(16) 0.0095(12) 0.0010(12) 0.0125(12)
C45 0.0369(16) 0.0229(14) 0.0398(17) 0.0115(12) 0.0038(13) 0.0140(12)
C46 0.0383(16) 0.0182(13) 0.0348(16) 0.0071(11) 0.0032(12) 0.0063(11)
C47 0.0316(15) 0.0233(14) 0.0292(14) 0.0108(11) 0.0059(11) 0.0101(11)
C48 0.0297(15) 0.0280(15) 0.0425(17) 0.0124(13) 0.0024(12) 0.0078(12)
C49 0.0379(19) 0.054(2) 0.056(2) 0.0045(18) 0.0116(16) 0.0105(16)
C50 0.0298(16) 0.0366(17) 0.0465(19) 0.0164(14) -0.0005(13) 0.0018(13)
C51 0.0337(16) 0.0248(14) 0.0373(16) 0.0075(12) 0.0023(12) 0.0076(12)
C52 0.048(2) 0.0341(17) 0.0404(18) -0.0022(14) 0.0024(14) 0.0043(14)
C53 0.0342(17) 0.0385(17) 0.0410(18) 0.0108(14) -0.0051(13) 0.0071(13)
C54 0.0379(16) 0.0147(12) 0.0297(14) 0.0035(10) 0.0060(12) 0.0119(11)
C55 0.0399(17) 0.0193(13) 0.0352(16) 0.0048(12) 0.0129(13) 0.0077(12)
C56 0.062(2) 0.0207(14) 0.0460(19) 0.0075(13) 0.0182(16) 0.0030(14)
C57 0.062(2) 0.0263(16) 0.0410(18) 0.0130(13) 0.0097(16) 0.0183(15)
C58 0.059(2) 0.0257(15) 0.0347(17) 0.0069(13) 0.0019(14) 0.0193(14)
C59 0.0418(17) 0.0220(14) 0.0305(15) 0.0018(11) 0.0031(12) 0.0131(12)
C60 0.0347(17) 0.0322(16) 0.0413(18) 0.0019(13) -0.0045(13) 0.0077(13)
C61 0.0342(18) 0.064(2) 0.052(2) 0.0077(18) 0.0035(15) -0.0008(16)
C62 0.0407(19) 0.044(2) 0.053(2) -0.0027(16) -0.0107(16) 0.0131(15)
C63 0.0325(16) 0.0282(15) 0.056(2) 0.0020(14) 0.0105(14) 0.0042(12)
C64 0.046(2) 0.0346(18) 0.076(3) -0.0060(17) 0.0233(19) -0.0038(15)
C65 0.0401(19) 0.060(2) 0.051(2) -0.0055(18) -0.0005(16) 0.0100(17)
Cl2 0.0217(3) 0.0164(3) 0.0320(4) 0.0033(3) 0.0013(3) 0.0033(2)
C66 0.0224(16) 0.0128(13) 0.0248(15) 0.0024(11) 0.0062(12) 0.0062(12)
C67 0.0326(17) 0.0194(16) 0.0255(16) 0.0031(13) 0.0077(12) 0.0043(12)
C68 0.0399(19) 0.0214(16) 0.0276(18) 0.0041(14) 0.0092(16) 0.0045(14)
C69 0.038(2) 0.0198(19) 0.0351(18) 0.0102(13) 0.0104(14) 0.0121(14)
C70 0.0316(17) 0.0227(16) 0.0246(16) 0.0068(13) 0.0052(13) 0.0109(13)
C71 0.0250(15) 0.0167(14) 0.0252(16) 0.0036(12) 0.0030(12) 0.0086(12)
C72 0.0200(14) 0.0233(15) 0.0261(16) 0.0058(12) 0.0032(12) 0.0080(11)
C73 0.0213(14) 0.0206(14) 0.0281(15) 0.0034(11) 0.0023(11) 0.0035(11)
C74 0.0189(14) 0.0168(15) 0.0258(16) 0.0080(14) 0.0024(12) 0.0075(13)
C75 0.0189(15) 0.0179(16) 0.0252(15) 0.0023(14) 0.0020(11) 0.0034(12)
C76 0.0222(18) 0.0166(18) 0.0228(16) 0.0044(12) 0.0034(13) 0.0050(12)
B2 0.0244(16) 0.0172(15) 0.0266(16) 0.0068(12) 0.0061(12) 0.0059(12)
Cl2A 0.073(9) 0.046(6) 0.095(11) 0.001(6) -0.022(8) 0.014(6)
C66A 0.080(13) 0.024(7) 0.052(10) -0.001(6) 0.008(8) 0.010(8)
C71A 0.080(13) 0.024(7) 0.052(10) -0.001(6) 0.008(8) 0.010(8)
C70A 0.080(13) 0.024(7) 0.052(10) -0.001(6) 0.008(8) 0.010(8)
C69A 0.080(13) 0.024(7) 0.052(10) -0.001(6) 0.008(8) 0.010(8)
C68A 0.080(13) 0.024(7) 0.052(10) -0.001(6) 0.008(8) 0.010(8)
C67A 0.080(13) 0.024(7) 0.052(10) -0.001(6) 0.008(8) 0.010(8)
C72A 0.080(13) 0.024(7) 0.052(10) -0.001(6) 0.008(8) 0.010(8)
C73A 0.080(13) 0.024(7) 0.052(10) -0.001(6) 0.008(8) 0.010(8)
C74A 0.080(13) 0.024(7) 0.052(10) -0.001(6) 0.008(8) 0.010(8)
C75A 0.080(13) 0.024(7) 0.052(10) -0.001(6) 0.008(8) 0.010(8)
C76A 0.080(13) 0.024(7) 0.052(10) -0.001(6) 0.008(8) 0.010(8)
B2A 0.0244(16) 0.0172(15) 0.0266(16) 0.0068(12) 0.0061(12) 0.0059(12)
C77 0.050(5) 0.072(6) 0.071(6) 0.019(5) 0.017(4) 0.013(4)
C78 0.041(5) 0.031(4) 0.057(6) 0.008(4) 0.007(4) 0.001(3)
C79 0.048(5) 0.032(4) 0.082(7) 0.009(4) 0.010(5) 0.012(3)
C80 0.051(5) 0.039(5) 0.100(8) 0.018(5) 0.002(5) 0.014(4)
C81 0.057(10) 0.048(7) 0.075(15) 0.016(11) -0.013(11) -0.003(6)
C82 0.095(9) 0.034(4) 0.057(6) 0.003(4) 0.006(7) -0.008(5)
C83 0.056(7) 0.033(5) 0.052(10) 0.004(7) 0.020(8) 0.016(4)

loop_
_atom_type_symbol
_atom_type_description
_atom_type_scat_dispersion_real
_atom_type_scat_dispersion_imag
_atom_type_scat_source
C C 0.0181 0.0091 'International Tables Vol C Tables 4.2.6.8 and 6.1.1.4'
H H 0.0000 0.0000 'International Tables Vol C Tables 4.2.6.8 and 6.1.1.4'
B B 0.0090 0.0039 'International Tables Vol C Tables 4.2.6.8 and 6.1.1.4'
Cl Cl 0.3639 0.7018 'International Tables Vol C Tables 4.2.6.8 and 6.1.1.4'
N N 0.0311 0.0180 'International Tables Vol C Tables 4.2.6.8 and 6.1.1.4'

loop_
_geom_angle_atom_site_label_1
_geom_angle_atom_site_label_2
_geom_angle_atom_site_label_3
_geom_angle
_geom_angle_site_symmetry_1
_geom_angle_site_symmetry_3
_geom_angle_publ_flag
C12 N1 C22 129.0(2) . . ?
C12 N1 C23 111.1(2) . . ?
C23 N1 C22 119.8(2) . . ?
C12 N2 C24 110.6(2) . . ?
C12 N2 C25 130.1(2) . . ?
C24 N2 C25 119.1(2) . . ?
C2 C1 C3 115.7(2) . . ?
C2 C1 B1 122.0(2) . . ?
C3 C1 B1 122.3(2) . . ?
C1 C2 H2 117.4 . . ?
C1 C2 C3 125.2(2) . 2_776 ?
C3 C2 H2 117.4 2_776 . ?
C1 C3 C4 125.1(2) . . ?
C2 C3 C1 119.1(2) 2_776 . ?
C2 C3 C4 115.8(2) 2_776 . ?
C3 C4 H4 114.8 . . ?
C5 C4 C3 130.5(2) . . ?
C5 C4 H4 114.8 . . ?
C4 C5 H5 115.5 . . ?
C4 C5 C6 129.0(3) . . ?
C6 C5 H5 115.5 . . ?
C7 C6 C5 114.8(2) . . ?
C7 C6 C11 120.7(2) . . ?
C11 C6 C5 124.5(3) . . ?
C6 C7 H7 119.2 . . ?
C8 C7 C6 121.6(3) . . ?
C8 C7 H7 119.2 . . ?
C7 C8 H8 120.8 . . ?
C9 C8 C7 118.4(3) . . ?
C9 C8 H8 120.8 . . ?
C8 C9 H9 119.9 . . ?
C10 C9 C8 120.2(3) . . ?
C10 C9 H9 119.9 . . ?
C9 C10 H10 118.4 . . ?
C9 C10 C11 123.2(3) . . ?
C11 C10 H10 118.4 . . ?
C6 C11 C10 115.7(3) . . ?
C6 C11 B1 122.6(2) . . ?
C10 C11 B1 121.6(2) . . ?
N1 C12 N2 104.1(2) . . ?
N1 C12 B1 127.2(2) . . ?
N2 C12 B1 127.3(2) . . ?
H13A C13 H13B 109.5 . . ?
H13A C13 H13C 109.5 . . ?
H13B C13 H13C 109.5 . . ?
C38 C13 H13A 109.5 . . ?
C38 C13 H13B 109.5 . . ?
C38 C13 H13C 109.5 . . ?
C18 C14 C15 120.3(3) . . ?
C18 C14 C22 117.4(3) . . ?
C22 C14 C15 122.2(3) . . ?
C14 C15 H15 108.2 . . ?
C14 C15 C16 109.9(2) . . ?
C16 C15 H15 108.2 . . ?
C17 C15 C14 113.2(3) . . ?
C17 C15 H15 108.2 . . ?
C17 C15 C16 108.9(3) . . ?
C15 C16 H16A 109.5 . . ?
C15 C16 H16B 109.5 . . ?
C15 C16 H16C 109.5 . . ?
H16A C16 H16B 109.5 . . ?
H16A C16 H16C 109.5 . . ?
H16B C16 H16C 109.5 . . ?
C15 C17 H17A 109.5 . . ?
C15 C17 H17B 109.5 . . ?
C15 C17 H17C 109.5 . . ?
H17A C17 H17B 109.5 . . ?
H17A C17 H17C 109.5 . . ?
H17B C17 H17C 109.5 . . ?
C14 C18 H18 119.6 . . ?
C14 C18 C19 120.8(3) . . ?
C19 C18 H18 119.6 . . ?
C18 C19 H19 120.0 . . ?
C20 C19 C18 120.0(3) . . ?
C20 C19 H19 120.0 . . ?
C19 C20 H20 119.2 . . ?
C19 C20 C21 121.6(3) . . ?
C21 C20 H20 119.2 . . ?
C20 C21 C22 116.5(3) . . ?
C20 C21 C38 120.6(2) . . ?
C22 C21 C38 122.8(3) . . ?
C14 C22 N1 118.2(2) . . ?
C14 C22 C21 123.5(3) . . ?
C21 C22 N1 118.0(2) . . ?
N1 C23 H23 126.6 . . ?
C24 C23 N1 106.7(2) . . ?
C24 C23 H23 126.6 . . ?
N2 C24 H24 126.3 . . ?
C23 C24 N2 107.3(2) . . ?
C23 C24 H24 126.3 . . ?
C26 C25 N2 118.8(2) . . ?
C33 C25 N2 117.6(2) . . ?
C33 C25 C26 123.3(3) . . ?
C25 C26 C27 122.6(2) . . ?
C30 C26 C25 116.3(3) . . ?
C30 C26 C27 121.1(2) . . ?
C26 C27 H27 108.0 . . ?
C26 C27 C28 111.8(2) . . ?
C26 C27 C29 113.0(2) . . ?
C28 C27 H27 108.0 . . ?
C28 C27 C29 107.9(2) . . ?
C29 C27 H27 108.0 . . ?
C27 C28 H28A 109.5 . . ?
C27 C28 H28B 109.5 . . ?
C27 C28 H28C 109.5 . . ?
H28A C28 H28B 109.5 . . ?
H28A C28 H28C 109.5 . . ?
H28B C28 H28C 109.5 . . ?
C27 C29 H29A 109.5 . . ?
C27 C29 H29B 109.5 . . ?
C27 C29 H29C 109.5 . . ?
H29A C29 H29B 109.5 . . ?
H29A C29 H29C 109.5 . . ?
H29B C29 H29C 109.5 . . ?
C26 C30 H30 119.1 . . ?
C31 C30 C26 121.9(3) . . ?
C31 C30 H30 119.1 . . ?
C30 C31 H31 119.9 . . ?
C30 C31 C32 120.1(3) . . ?
C32 C31 H31 119.9 . . ?
C31 C32 H32 119.5 . . ?
C31 C32 C33 121.1(3) . . ?
C33 C32 H32 119.5 . . ?
C25 C33 C34 123.2(3) . . ?
C32 C33 C25 117.2(2) . . ?
C32 C33 C34 119.6(3) . . ?
C33 C34 H34 108.1 . . ?
C33 C34 C36 109.6(2) . . ?
C35 C34 C33 112.7(2) . . ?
C35 C34 H34 108.1 . . ?
C35 C34 C36 110.1(3) . . ?
C36 C34 H34 108.1 . . ?
C34 C35 H35A 109.5 . . ?
C34 C35 H35B 109.5 . . ?
C34 C35 H35C 109.5 . . ?
H35A C35 H35B 109.5 . . ?
H35A C35 H35C 109.5 . . ?
H35B C35 H35C 109.5 . . ?
C34 C36 H36A 109.5 . . ?
C34 C36 H36B 109.5 . . ?
C34 C36 H36C 109.5 . . ?
H36A C36 H36B 109.5 . . ?
H36A C36 H36C 109.5 . . ?
H36B C36 H36C 109.5 . . ?
H37A C37 H37B 109.5 . . ?
H37A C37 H37C 109.5 . . ?
H37B C37 H37C 109.5 . . ?
C38 C37 H37A 109.5 . . ?
C38 C37 H37B 109.5 . . ?
C38 C37 H37C 109.5 . . ?
C13 C38 C37 109.8(2) . . ?
C13 C38 H38 107.8 . . ?
C21 C38 C13 113.2(3) . . ?
C21 C38 C37 110.0(2) . . ?
C21 C38 H38 107.8 . . ?
C37 C38 H38 107.8 . . ?
C1 B1 Cl1 107.85(18) . . ?
C1 B1 C11 113.2(2) . . ?
C1 B1 C12 112.2(2) . . ?
C11 B1 Cl1 108.12(18) . . ?
C11 B1 C12 115.5(2) . . ?
C12 B1 Cl1 98.61(16) . . ?
C39 N3 C40 110.8(2) . . ?
C39 N3 C42 128.7(2) . . ?
C40 N3 C42 120.5(2) . . ?
C39 N4 C41 111.2(2) . . ?
C39 N4 C54 129.2(2) . . ?
C41 N4 C54 119.5(2) . . ?
N3 C39 B2 125.5(2) . . ?
N3 C39 B2A 125.4(10) . . ?
N4 C39 N3 104.0(2) . . ?
N4 C39 B2 128.9(2) . . ?
N4 C39 B2A 117.2(10) . . ?
N3 C40 H40 126.5 . . ?
C41 C40 N3 107.1(3) . . ?
C41 C40 H40 126.5 . . ?
N4 C41 H41 126.6 . . ?
C40 C41 N4 106.8(3) . . ?
C40 C41 H41 126.6 . . ?
C43 C42 N3 117.5(3) . . ?
C47 C42 N3 118.5(2) . . ?
C47 C42 C43 123.8(2) . . ?
C42 C43 C44 116.3(3) . . ?
C42 C43 C51 123.9(2) . . ?
C44 C43 C51 119.7(3) . . ?
C43 C44 H44 119.2 . . ?
C45 C44 C43 121.6(3) . . ?
C45 C44 H44 119.2 . . ?
C44 C45 H45 119.8 . . ?
C44 C45 C46 120.4(3) . . ?
C46 C45 H45 119.8 . . ?
C45 C46 H46 119.6 . . ?
C45 C46 C47 120.9(3) . . ?
C47 C46 H46 119.6 . . ?
C42 C47 C46 116.8(3) . . ?
C42 C47 C48 122.4(2) . . ?
C46 C47 C48 120.7(3) . . ?
C47 C48 H48 108.4 . . ?
C47 C48 C49 109.5(3) . . ?
C47 C48 C50 113.7(2) . . ?
C49 C48 H48 108.4 . . ?
C50 C48 H48 108.4 . . ?
C50 C48 C49 108.3(3) . . ?
C48 C49 H49A 109.5 . . ?
C48 C49 H49B 109.5 . . ?
C48 C49 H49C 109.5 . . ?
H49A C49 H49B 109.5 . . ?
H49A C49 H49C 109.5 . . ?
H49B C49 H49C 109.5 . . ?
C48 C50 H50A 109.5 . . ?
C48 C50 H50B 109.5 . . ?
C48 C50 H50C 109.5 . . ?
H50A C50 H50B 109.5 . . ?
H50A C50 H50C 109.5 . . ?
H50B C50 H50C 109.5 . . ?
C43 C51 H51 108.0 . . ?
C43 C51 C52 109.9(3) . . ?
C43 C51 C53 113.5(3) . . ?
C52 C51 H51 108.0 . . ?
C53 C51 H51 108.0 . . ?
C53 C51 C52 109.3(3) . . ?
C51 C52 H52A 109.5 . . ?
C51 C52 H52B 109.5 . . ?
C51 C52 H52C 109.5 . . ?
H52A C52 H52B 109.5 . . ?
H52A C52 H52C 109.5 . . ?
H52B C52 H52C 109.5 . . ?
C51 C53 H53A 109.5 . . ?
C51 C53 H53B 109.5 . . ?
C51 C53 H53C 109.5 . . ?
H53A C53 H53B 109.5 . . ?
H53A C53 H53C 109.5 . . ?
H53B C53 H53C 109.5 . . ?
C55 C54 N4 117.9(3) . . ?
C55 C54 C59 123.9(3) . . ?
C59 C54 N4 117.8(3) . . ?
C54 C55 C56 116.1(3) . . ?
C54 C55 C63 123.1(3) . . ?
C56 C55 C63 120.6(3) . . ?
C55 C56 H56 119.4 . . ?
C57 C56 C55 121.2(3) . . ?
C57 C56 H56 119.4 . . ?
C56 C57 H57 119.7 . . ?
C58 C57 C56 120.7(3) . . ?
C58 C57 H57 119.7 . . ?
C57 C58 H58 119.3 . . ?
C57 C58 C59 121.3(3) . . ?
C59 C58 H58 119.3 . . ?
C54 C59 C60 122.9(3) . . ?
C58 C59 C54 116.6(3) . . ?
C58 C59 C60 120.4(3) . . ?
C59 C60 H60 108.1 . . ?
C59 C60 C61 110.9(3) . . ?
C59 C60 C62 113.3(3) . . ?
C61 C60 H60 108.1 . . ?
C61 C60 C62 108.2(3) . . ?
C62 C60 H60 108.1 . . ?
C60 C61 H61A 109.5 . . ?
C60 C61 H61B 109.5 . . ?
C60 C61 H61C 109.5 . . ?
H61A C61 H61B 109.5 . . ?
H61A C61 H61C 109.5 . . ?
H61B C61 H61C 109.5 . . ?
C60 C62 H62A 109.5 . . ?
C60 C62 H62B 109.5 . . ?
C60 C62 H62C 109.5 . . ?
H62A C62 H62B 109.5 . . ?
H62A C62 H62C 109.5 . . ?
H62B C62 H62C 109.5 . . ?
C55 C63 H63 108.5 . . ?
C55 C63 C64 112.8(3) . . ?
C55 C63 C65 109.7(3) . . ?
C64 C63 H63 108.5 . . ?
C64 C63 C65 108.7(3) . . ?
C65 C63 H63 108.5 . . ?
C63 C64 H64A 109.5 . . ?
C63 C64 H64B 109.5 . . ?
C63 C64 H64C 109.5 . . ?
H64A C64 H64B 109.5 . . ?
H64A C64 H64C 109.5 . . ?
H64B C64 H64C 109.5 . . ?
C63 C65 H65A 109.5 . . ?
C63 C65 H65B 109.5 . . ?
C63 C65 H65C 109.5 . . ?
H65A C65 H65B 109.5 . . ?
H65A C65 H65C 109.5 . . ?
H65B C65 H65C 109.5 . . ?
C67 C66 C71 116.6(3) . . ?
C67 C66 B2 121.5(3) . . ?
C71 C66 B2 121.9(3) . . ?
C66 C67 H67 118.4 . . ?
C68 C67 C66 123.2(3) . . ?
C68 C67 H67 118.4 . . ?
C67 C68 H68 120.5 . . ?
C69 C68 C67 119.0(3) . . ?
C69 C68 H68 120.5 . . ?
C68 C69 H69 120.0 . . ?
C70 C69 C68 120.0(3) . . ?
C70 C69 H69 120.0 . . ?
C69 C70 H70 119.6 . . ?
C69 C70 C71 120.9(3) . . ?
C71 C70 H70 119.6 . . ?
C66 C71 C70 120.0(3) . . ?
C66 C71 C72 123.6(3) . . ?
C70 C71 C72 116.2(3) . . ?
C71 C72 H72 115.1 . . ?
C73 C72 C71 129.8(3) . . ?
C73 C72 H72 115.1 . . ?
C72 C73 H73 115.3 . . ?
C72 C73 C74 129.4(3) . . ?
C74 C73 H73 115.3 . . ?
C75 C74 C73 115.4(4) . . ?
C75 C74 C76 120.3(3) . 2_665 ?
C76 C74 C73 124.3(4) 2_665 . ?
C74 C75 H75 117.8 . . ?
C76 C75 C74 124.4(3) . . ?
C76 C75 H75 117.8 . . ?
C74 C76 B2 122.1(4) 2_665 2_665 ?
C75 C76 C74 115.2(3) . 2_665 ?
C75 C76 B2 122.6(4) . 2_665 ?
C39 B2 Cl2 98.93(19) . . ?
C66 B2 C39 115.0(2) . . ?
C66 B2 Cl2 108.5(2) . . ?
C76 B2 C39 113.4(2) 2_665 . ?
C76 B2 Cl2 108.5(2) 2_665 . ?
C76 B2 C66 111.6(3) 2_665 . ?
C71A C66A C67A 120.0 . . ?
C71A C66A B2A 107(3) . . ?
C67A C66A B2A 133(3) . . ?
C66A C71A C72A 137(3) . . ?
C70A C71A C66A 120.0 . . ?
C70A C71A C72A 100(3) . . ?
C71A C70A H70A 120.0 . . ?
C71A C70A C69A 120.0 . . ?
C69A C70A H70A 120.0 . . ?
C70A C69A H69A 120.0 . . ?
C68A C69A C70A 120.0 . . ?
C68A C69A H69A 120.0 . . ?
C69A C68A H68A 120.0 . . ?
C69A C68A C67A 120.0 . . ?
C67A C68A H68A 120.0 . . ?
C66A C67A H67A 120.0 . . ?
C68A C67A C66A 120.0 . . ?
C68A C67A H67A 120.0 . . ?
C71A C72A H72A 116.8 . . ?
C73A C72A C71A 126(4) . . ?
C73A C72A H72A 116.8 . . ?
C72A C73A H73A 119.8 . . ?
C74A C73A H73A 119.8 2_665 . ?
C76A C74A C75A 124(5) 2_665 . ?
C74A C75A H75A 121.6 . . ?
C76A C75A C74A 117(6) . . ?
C76A C75A H75A 121.6 . . ?
C74A C76A C75A 118(5) 2_665 . ?
C74A C76A B2A 117(8) 2_665 . ?
C75A C76A B2A 124(8) . . ?
C39 B2A Cl2A 117.4(18) . . ?
C66A B2A C39 112(2) . . ?
C66A B2A Cl2A 97(3) . . ?
C66A B2A C76A 118(3) . . ?
C76A B2A C39 109(3) . . ?
C76A B2A Cl2A 103(4) . . ?
H77A C77 H77B 109.5 . . ?
H77A C77 H77C 109.5 . . ?
H77B C77 H77C 109.5 . . ?
C78 C77 H77A 109.5 . . ?
C78 C77 H77B 109.5 . . ?
C78 C77 H77C 109.5 . . ?
C79 C78 C77 120.6(9) . . ?
C79 C78 C83 118.6(14) . . ?
C83 C78 C77 120.9(12) . . ?
C78 C79 H79 119.8 . . ?
C80 C79 C78 120.3(12) . . ?
C80 C79 H79 119.8 . . ?
C79 C80 H80 119.9 . . ?
C79 C80 C81 120.3(11) . . ?
C81 C80 H80 119.9 . . ?
C80 C81 H81 119.5 . . ?
C82 C81 C80 120.9(15) . . ?
C82 C81 H81 119.5 . . ?
C81 C82 H82 120.3 . . ?
C81 C82 C83 119.4(12) . . ?
C83 C82 H82 120.3 . . ?
C78 C83 H83 119.8 . . ?
C82 C83 C78 120.5(16) . . ?
C82 C83 H83 119.8 . . ?

loop_
_geom_bond_atom_site_label_1
_geom_bond_atom_site_label_2
_geom_bond_distance
_geom_bond_site_symmetry_2
_geom_bond_publ_flag
Cl1 B1 1.947(3) . ?
N1 C12 1.360(3) . ?
N1 C22 1.451(3) . ?
N1 C23 1.380(4) . ?
N2 C12 1.366(4) . ?
N2 C24 1.379(4) . ?
N2 C25 1.463(3) . ?
C1 C2 1.382(4) . ?
C1 C3 1.418(3) . ?
C1 B1 1.619(4) . ?
C2 H2 0.9500 . ?
C2 C3 1.405(4) 2_776 ?
C3 C4 1.458(4) . ?
C4 H4 0.9500 . ?
C4 C5 1.336(4) . ?
C5 H5 0.9500 . ?
C5 C6 1.467(4) . ?
C6 C7 1.406(4) . ?
C6 C11 1.407(4) . ?
C7 H7 0.9500 . ?
C7 C8 1.386(4) . ?
C8 H8 0.9500 . ?
C8 C9 1.383(4) . ?
C9 H9 0.9500 . ?
C9 C10 1.381(4) . ?
C10 H10 0.9500 . ?
C10 C11 1.413(4) . ?
C11 B1 1.633(4) . ?
C12 B1 1.661(4) . ?
C13 H13A 0.9800 . ?
C13 H13B 0.9800 . ?
C13 H13C 0.9800 . ?
C13 C38 1.526(4) . ?
C14 C15 1.530(4) . ?
C14 C18 1.391(4) . ?
C14 C22 1.391(4) . ?
C15 H15 1.0000 . ?
C15 C16 1.534(4) . ?
C15 C17 1.522(4) . ?
C16 H16A 0.9800 . ?
C16 H16B 0.9800 . ?
C16 H16C 0.9800 . ?
C17 H17A 0.9800 . ?
C17 H17B 0.9800 . ?
C17 H17C 0.9800 . ?
C18 H18 0.9500 . ?
C18 C19 1.395(4) . ?
C19 H19 0.9500 . ?
C19 C20 1.378(4) . ?
C20 H20 0.9500 . ?
C20 C21 1.399(4) . ?
C21 C22 1.402(4) . ?
C21 C38 1.516(4) . ?
C23 H23 0.9500 . ?
C23 C24 1.341(4) . ?
C24 H24 0.9500 . ?
C25 C26 1.408(4) . ?
C25 C33 1.395(4) . ?
C26 C27 1.520(4) . ?
C26 C30 1.390(4) . ?
C27 H27 1.0000 . ?
C27 C28 1.537(4) . ?
C27 C29 1.538(4) . ?
C28 H28A 0.9800 . ?
C28 H28B 0.9800 . ?
C28 H28C 0.9800 . ?
C29 H29A 0.9800 . ?
C29 H29B 0.9800 . ?
C29 H29C 0.9800 . ?
C30 H30 0.9500 . ?
C30 C31 1.379(4) . ?
C31 H31 0.9500 . ?
C31 C32 1.381(4) . ?
C32 H32 0.9500 . ?
C32 C33 1.392(4) . ?
C33 C34 1.529(4) . ?
C34 H34 1.0000 . ?
C34 C35 1.526(4) . ?
C34 C36 1.534(4) . ?
C35 H35A 0.9800 . ?
C35 H35B 0.9800 . ?
C35 H35C 0.9800 . ?
C36 H36A 0.9800 . ?
C36 H36B 0.9800 . ?
C36 H36C 0.9800 . ?
C37 H37A 0.9800 . ?
C37 H37B 0.9800 . ?
C37 H37C 0.9800 . ?
C37 C38 1.541(4) . ?
C38 H38 1.0000 . ?
N3 C39 1.366(3) . ?
N3 C40 1.377(4) . ?
N3 C42 1.468(3) . ?
N4 C39 1.357(3) . ?
N4 C41 1.376(4) . ?
N4 C54 1.466(3) . ?
C39 B2 1.671(4) . ?
C39 B2A 1.82(4) . ?
C40 H40 0.9500 . ?
C40 C41 1.344(4) . ?
C41 H41 0.9500 . ?
C42 C43 1.397(4) . ?
C42 C47 1.393(4) . ?
C43 C44 1.405(4) . ?
C43 C51 1.517(4) . ?
C44 H44 0.9500 . ?
C44 C45 1.373(4) . ?
C45 H45 0.9500 . ?
C45 C46 1.384(4) . ?
C46 H46 0.9500 . ?
C46 C47 1.405(4) . ?
C47 C48 1.523(4) . ?
C48 H48 1.0000 . ?
C48 C49 1.538(5) . ?
C48 C50 1.528(4) . ?
C49 H49A 0.9800 . ?
C49 H49B 0.9800 . ?
C49 H49C 0.9800 . ?
C50 H50A 0.9800 . ?
C50 H50B 0.9800 . ?
C50 H50C 0.9800 . ?
C51 H51 1.0000 . ?
C51 C52 1.534(4) . ?
C51 C53 1.522(4) . ?
C52 H52A 0.9800 . ?
C52 H52B 0.9800 . ?
C52 H52C 0.9800 . ?
C53 H53A 0.9800 . ?
C53 H53B 0.9800 . ?
C53 H53C 0.9800 . ?
C54 C55 1.389(4) . ?
C54 C59 1.404(4) . ?
C55 C56 1.403(4) . ?
C55 C63 1.516(5) . ?
C56 H56 0.9500 . ?
C56 C57 1.389(5) . ?
C57 H57 0.9500 . ?
C57 C58 1.358(5) . ?
C58 H58 0.9500 . ?
C58 C59 1.398(4) . ?
C59 C60 1.504(5) . ?
C60 H60 1.0000 . ?
C60 C61 1.515(5) . ?
C60 C62 1.547(4) . ?
C61 H61A 0.9800 . ?
C61 H61B 0.9800 . ?
C61 H61C 0.9800 . ?
C62 H62A 0.9800 . ?
C62 H62B 0.9800 . ?
C62 H62C 0.9800 . ?
C63 H63 1.0000 . ?
C63 C64 1.523(5) . ?
C63 C65 1.534(5) . ?
C64 H64A 0.9800 . ?
C64 H64B 0.9800 . ?
C64 H64C 0.9800 . ?
C65 H65A 0.9800 . ?
C65 H65B 0.9800 . ?
C65 H65C 0.9800 . ?
Cl2 B2 1.939(3) . ?
C66 C67 1.405(5) . ?
C66 C71 1.409(4) . ?
C66 B2 1.619(4) . ?
C67 H67 0.9500 . ?
C67 C68 1.395(5) . ?
C68 H68 0.9500 . ?
C68 C69 1.385(5) . ?
C69 H69 0.9500 . ?
C69 C70 1.381(5) . ?
C70 H70 0.9500 . ?
C70 C71 1.421(4) . ?
C71 C72 1.449(4) . ?
C72 H72 0.9500 . ?
C72 C73 1.343(4) . ?
C73 H73 0.9500 . ?
C73 C74 1.471(4) . ?
C74 C75 1.402(5) . ?
C74 C76 1.409(5) 2_665 ?
C75 H75 0.9500 . ?
C75 C76 1.401(4) . ?
C76 B2 1.610(5) 2_665 ?
Cl2A B2A 2.00(4) . ?
C66A C71A 1.3900 . ?
C66A C67A 1.3900 . ?
C66A B2A 1.55(4) . ?
C71A C70A 1.3900 . ?
C71A C72A 1.66(6) . ?
C70A H70A 0.9500 . ?
C70A C69A 1.3900 . ?
C69A H69A 0.9500 . ?
C69A C68A 1.3900 . ?
C68A H68A 0.9500 . ?
C68A C67A 1.3900 . ?
C67A H67A 0.9500 . ?
C72A H72A 0.9500 . ?
C72A C73A 1.33(5) . ?
C73A H73A 0.9500 . ?
C73A C74A 1.78(8) 2_665 ?
C74A C75A 1.42(7) . ?
C74A C76A 1.11(10) 2_665 ?
C75A H75A 0.9500 . ?
C75A C76A 1.33(8) . ?
C76A B2A 1.77(6) . ?
C77 H77A 0.9800 . ?
C77 H77B 0.9800 . ?
C77 H77C 0.9800 . ?
C77 C78 1.495(14) . ?
C78 C79 1.392(13) . ?
C78 C83 1.413(16) . ?
C79 H79 0.9500 . ?
C79 C80 1.378(16) . ?
C80 H80 0.9500 . ?
C80 C81 1.393(19) . ?
C81 H81 0.9500 . ?
C81 C82 1.36(2) . ?
C82 H82 0.9500 . ?
C82 C83 1.400(19) . ?
C83 H83 0.9500 . ?

loop_
_geom_torsion_atom_site_label_1
_geom_torsion_atom_site_label_2
_geom_torsion_atom_site_label_3
_geom_torsion_atom_site_label_4
_geom_torsion
_geom_torsion_site_symmetry_1
_geom_torsion_site_symmetry_2
_geom_torsion_site_symmetry_3
_geom_torsion_site_symmetry_4
_geom_torsion_publ_flag
N1 C12 B1 Cl1 80.7(3) . . . . ?
N1 C12 B1 C1 -165.9(2) . . . . ?
N1 C12 B1 C11 -34.2(3) . . . . ?
N1 C23 C24 N2 -0.5(3) . . . . ?
N2 C12 B1 Cl1 -83.9(3) . . . . ?
N2 C12 B1 C1 29.5(3) . . . . ?
N2 C12 B1 C11 161.2(2) . . . . ?
N2 C25 C26 C27 0.0(4) . . . . ?
N2 C25 C26 C30 -178.4(2) . . . . ?
N2 C25 C33 C32 176.8(2) . . . . ?
N2 C25 C33 C34 -1.2(4) . . . . ?
C1 C3 C4 C5 29.2(5) . . . . ?
C2 C1 C3 C2 1.7(4) . . . 2_776 ?
C2 C1 C3 C4 -178.7(3) . . . . ?
C2 C1 B1 Cl1 8.4(3) . . . . ?
C2 C1 B1 C11 127.9(3) . . . . ?
C2 C1 B1 C12 -99.1(3) . . . . ?
C2 C3 C4 C5 -151.2(3) 2_776 . . . ?
C3 C1 C2 C3 -1.8(4) . . . 2_776 ?
C3 C1 B1 Cl1 -172.1(2) . . . . ?
C3 C1 B1 C11 -52.5(3) . . . . ?
C3 C1 B1 C12 80.4(3) . . . . ?
C3 C4 C5 C6 4.5(5) . . . . ?
C4 C5 C6 C7 144.9(3) . . . . ?
C4 C5 C6 C11 -33.1(4) . . . . ?
C5 C6 C7 C8 -175.0(3) . . . . ?
C5 C6 C11 C10 174.0(3) . . . . ?
C5 C6 C11 B1 -4.4(4) . . . . ?
C6 C7 C8 C9 -0.2(5) . . . . ?
C6 C11 B1 Cl1 174.7(2) . . . . ?
C6 C11 B1 C1 55.3(3) . . . . ?
C6 C11 B1 C12 -75.9(3) . . . . ?
C7 C6 C11 C10 -3.9(4) . . . . ?
C7 C6 C11 B1 177.7(2) . . . . ?
C7 C8 C9 C10 -1.7(5) . . . . ?
C8 C9 C10 C11 0.7(5) . . . . ?
C9 C10 C11 C6 2.1(4) . . . . ?
C9 C10 C11 B1 -179.6(3) . . . . ?
C10 C11 B1 Cl1 -3.5(3) . . . . ?
C10 C11 B1 C1 -122.9(3) . . . . ?
C10 C11 B1 C12 105.8(3) . . . . ?
C11 C6 C7 C8 3.1(4) . . . . ?
C12 N1 C22 C14 89.6(3) . . . . ?
C12 N1 C22 C21 -96.5(3) . . . . ?
C12 N1 C23 C24 -0.1(3) . . . . ?
C12 N2 C24 C23 0.9(3) . . . . ?
C12 N2 C25 C26 -88.7(3) . . . . ?
C12 N2 C25 C33 97.3(3) . . . . ?
C14 C18 C19 C20 -1.8(4) . . . . ?
C15 C14 C18 C19 174.1(3) . . . . ?
C15 C14 C22 N1 2.8(4) . . . . ?
C15 C14 C22 C21 -170.7(3) . . . . ?
C18 C14 C15 C16 -91.0(3) . . . . ?
C18 C14 C15 C17 31.0(4) . . . . ?
C18 C14 C22 N1 178.9(2) . . . . ?
C18 C14 C22 C21 5.4(4) . . . . ?
C18 C19 C20 C21 2.6(4) . . . . ?
C19 C20 C21 C22 0.5(4) . . . . ?
C19 C20 C21 C38 -176.2(3) . . . . ?
C20 C21 C22 N1 -178.1(2) . . . . ?
C20 C21 C22 C14 -4.6(4) . . . . ?
C20 C21 C38 C13 -45.9(4) . . . . ?
C20 C21 C38 C37 77.5(3) . . . . ?
C22 N1 C12 N2 -177.5(2) . . . . ?
C22 N1 C12 B1 15.0(4) . . . . ?
C22 N1 C23 C24 178.2(2) . . . . ?
C22 C14 C15 C16 85.0(3) . . . . ?
C22 C14 C15 C17 -153.0(3) . . . . ?
C22 C14 C18 C19 -2.1(4) . . . . ?
C22 C21 C38 C13 137.7(3) . . . . ?
C22 C21 C38 C37 -98.9(3) . . . . ?
C23 N1 C12 N2 0.6(3) . . . . ?
C23 N1 C12 B1 -166.8(2) . . . . ?
C23 N1 C22 C14 -88.4(3) . . . . ?
C23 N1 C22 C21 85.5(3) . . . . ?
C24 N2 C12 N1 -0.9(3) . . . . ?
C24 N2 C12 B1 166.5(2) . . . . ?
C24 N2 C25 C26 95.0(3) . . . . ?
C24 N2 C25 C33 -79.0(3) . . . . ?
C25 N2 C12 N1 -177.5(2) . . . . ?
C25 N2 C12 B1 -10.1(4) . . . . ?
C25 N2 C24 C23 177.9(2) . . . . ?
C25 C26 C27 C28 -78.5(3) . . . . ?
C25 C26 C27 C29 159.5(3) . . . . ?
C25 C26 C30 C31 3.2(4) . . . . ?
C25 C33 C34 C35 -134.8(3) . . . . ?
C25 C33 C34 C36 102.2(3) . . . . ?
C26 C25 C33 C32 3.2(4) . . . . ?
C26 C25 C33 C34 -174.9(3) . . . . ?
C26 C30 C31 C32 -0.2(5) . . . . ?
C27 C26 C30 C31 -175.2(3) . . . . ?
C30 C26 C27 C28 99.8(3) . . . . ?
C30 C26 C27 C29 -22.2(4) . . . . ?
C30 C31 C32 C33 -1.6(5) . . . . ?
C31 C32 C33 C25 0.1(4) . . . . ?
C31 C32 C33 C34 178.3(3) . . . . ?
C32 C33 C34 C35 47.2(4) . . . . ?
C32 C33 C34 C36 -75.8(3) . . . . ?
C33 C25 C26 C27 173.6(3) . . . . ?
C33 C25 C26 C30 -4.8(4) . . . . ?
C38 C21 C22 N1 -1.6(4) . . . . ?
C38 C21 C22 C14 172.0(3) . . . . ?
B1 C1 C2 C3 177.8(2) . . . 2_776 ?
B1 C1 C3 C2 -177.9(2) . . . 2_776 ?
B1 C1 C3 C4 1.7(4) . . . . ?
N3 C39 B2 Cl2 -78.7(3) . . . . ?
N3 C39 B2 C66 166.0(3) . . . . ?
N3 C39 B2 C76 36.0(4) . . . 2_665 ?
N3 C39 B2A Cl2A 72(2) . . . . ?
N3 C39 B2A C66A -176(2) . . . . ?
N3 C39 B2A C76A -44(4) . . . . ?
N3 C40 C41 N4 -0.1(3) . . . . ?
N3 C42 C43 C44 178.8(2) . . . . ?
N3 C42 C43 C51 1.3(4) . . . . ?
N3 C42 C47 C46 -179.7(2) . . . . ?
N3 C42 C47 C48 -2.4(4) . . . . ?
N4 C39 B2 Cl2 84.5(3) . . . . ?
N4 C39 B2 C66 -30.8(4) . . . . ?
N4 C39 B2 C76 -160.8(3) . . . 2_665 ?
N4 C39 B2A Cl2A -61.9(19) . . . . ?
N4 C39 B2A C66A 50(3) . . . . ?
N4 C39 B2A C76A -178(3) . . . . ?
N4 C54 C55 C56 -177.4(3) . . . . ?
N4 C54 C55 C63 -1.6(4) . . . . ?
N4 C54 C59 C58 176.9(3) . . . . ?
N4 C54 C59 C60 0.4(4) . . . . ?
C39 N3 C40 C41 2.0(3) . . . . ?
C39 N3 C42 C43 97.8(4) . . . . ?
C39 N3 C42 C47 -87.6(4) . . . . ?
C39 N4 C41 C40 -1.9(4) . . . . ?
C39 N4 C54 C55 -92.9(4) . . . . ?
C39 N4 C54 C59 93.7(4) . . . . ?
C40 N3 C39 N4 -3.0(3) . . . . ?
C40 N3 C39 B2 163.5(3) . . . . ?
C40 N3 C39 B2A -142.1(13) . . . . ?
C40 N3 C42 C43 -80.1(3) . . . . ?
C40 N3 C42 C47 94.5(3) . . . . ?
C41 N4 C39 N3 3.0(3) . . . . ?
C41 N4 C39 B2 -162.9(3) . . . . ?
C41 N4 C39 B2A 146.1(12) . . . . ?
C41 N4 C54 C55 86.2(3) . . . . ?
C41 N4 C54 C59 -87.3(3) . . . . ?
C42 N3 C39 N4 178.9(3) . . . . ?
C42 N3 C39 B2 -14.5(5) . . . . ?
C42 N3 C39 B2A 39.9(14) . . . . ?
C42 N3 C40 C41 -179.8(3) . . . . ?
C42 C43 C44 C45 -0.6(4) . . . . ?
C42 C43 C51 C52 100.6(3) . . . . ?
C42 C43 C51 C53 -136.7(3) . . . . ?
C42 C47 C48 C49 -80.8(3) . . . . ?
C42 C47 C48 C50 157.8(3) . . . . ?
C43 C42 C47 C46 -5.4(4) . . . . ?
C43 C42 C47 C48 171.8(3) . . . . ?
C43 C44 C45 C46 -1.9(5) . . . . ?
C44 C43 C51 C52 -76.8(3) . . . . ?
C44 C43 C51 C53 45.9(4) . . . . ?
C44 C45 C46 C47 0.8(5) . . . . ?
C45 C46 C47 C42 2.7(4) . . . . ?
C45 C46 C47 C48 -174.7(3) . . . . ?
C46 C47 C48 C49 96.3(3) . . . . ?
C46 C47 C48 C50 -25.0(4) . . . . ?
C47 C42 C43 C44 4.4(4) . . . . ?
C47 C42 C43 C51 -173.0(3) . . . . ?
C51 C43 C44 C45 176.9(3) . . . . ?
C54 N4 C39 N3 -177.9(3) . . . . ?
C54 N4 C39 B2 16.2(5) . . . . ?
C54 N4 C39 B2A -34.8(13) . . . . ?
C54 N4 C41 C40 178.9(3) . . . . ?
C54 C55 C56 C57 2.4(5) . . . . ?
C54 C55 C63 C64 139.4(3) . . . . ?
C54 C55 C63 C65 -99.3(4) . . . . ?
C54 C59 C60 C61 85.5(4) . . . . ?
C54 C59 C60 C62 -152.6(3) . . . . ?
C55 C54 C59 C58 3.9(4) . . . . ?
C55 C54 C59 C60 -172.6(3) . . . . ?
C55 C56 C57 C58 -0.2(5) . . . . ?
C56 C55 C63 C64 -45.0(4) . . . . ?
C56 C55 C63 C65 76.3(4) . . . . ?
C56 C57 C58 C59 -0.3(5) . . . . ?
C57 C58 C59 C54 -1.4(5) . . . . ?
C57 C58 C59 C60 175.2(3) . . . . ?
C58 C59 C60 C61 -90.9(4) . . . . ?
C58 C59 C60 C62 31.0(4) . . . . ?
C59 C54 C55 C56 -4.4(4) . . . . ?
C59 C54 C55 C63 171.4(3) . . . . ?
C63 C55 C56 C57 -173.4(3) . . . . ?
C66 C67 C68 C69 1.3(5) . . . . ?
C66 C71 C72 C73 -31.3(5) . . . . ?
C67 C66 C71 C70 -6.7(4) . . . . ?
C67 C66 C71 C72 169.2(3) . . . . ?
C67 C66 B2 C39 111.7(3) . . . . ?
C67 C66 B2 Cl2 2.1(3) . . . . ?
C67 C66 B2 C76 -117.4(3) . . . 2_665 ?
C67 C68 C69 C70 -3.6(5) . . . . ?
C68 C69 C70 C71 0.7(5) . . . . ?
C69 C70 C71 C66 4.7(5) . . . . ?
C69 C70 C71 C72 -171.6(3) . . . . ?
C70 C71 C72 C73 144.8(3) . . . . ?
C71 C66 C67 C68 3.9(4) . . . . ?
C71 C66 B2 C39 -69.3(4) . . . . ?
C71 C66 B2 Cl2 -179.0(2) . . . . ?
C71 C66 B2 C76 61.6(4) . . . 2_665 ?
C71 C72 C73 C74 4.4(6) . . . . ?
C72 C73 C74 C75 -149.6(3) . . . . ?
C72 C73 C74 C76 30.8(5) . . . 2_665 ?
C73 C74 C75 C76 178.7(3) . . . . ?
C74 C75 C76 C74 1.7(5) . . . 2_665 ?
C74 C75 C76 B2 -178.7(3) . . . 2_665 ?
C76 C74 C75 C76 -1.8(5) 2_665 . . . ?
B2 C66 C67 C68 -177.1(3) . . . . ?
B2 C66 C71 C70 174.3(3) . . . . ?
B2 C66 C71 C72 -9.8(4) . . . . ?
C66A C71A C70A C69A 0.0 . . . . ?
C66A C71A C72A C73A 6(6) . . . . ?
C71A C66A C67A C68A 0.0 . . . . ?
C71A C66A B2A C39 61(3) . . . . ?
C71A C66A B2A Cl2A -175.7(17) . . . . ?
C71A C66A B2A C76A -67(5) . . . . ?
C71A C70A C69A C68A 0.0 . . . . ?
C71A C72A C73A C74A 18(7) . . . 2_665 ?
C70A C71A C72A C73A -154(4) . . . . ?
C70A C69A C68A C67A 0.0 . . . . ?
C69A C68A C67A C66A 0.0 . . . . ?
C67A C66A C71A C70A 0.0 . . . . ?
C67A C66A C71A C72A -156(4) . . . . ?
C67A C66A B2A C39 -129(3) . . . . ?
C67A C66A B2A Cl2A -5(3) . . . . ?
C67A C66A B2A C76A 104(5) . . . . ?
C72A C71A C70A C69A 164(3) . . . . ?
C73A C74A C75A C76A 176(5) 2_665 . . . ?
C74A C75A C76A C74A -7(11) . . . 2_665 ?
C74A C75A C76A B2A -178(4) . . . . ?
C74A C76A B2A C39 -52(7) 2_665 . . . ?
C74A C76A B2A Cl2A -177(6) 2_665 . . . ?
C74A C76A B2A C66A 77(7) 2_665 . . . ?
C75A C76A B2A C39 120(6) . . . . ?
C75A C76A B2A Cl2A -5(6) . . . . ?
C75A C76A B2A C66A -111(6) . . . . ?
C76A C74A C75A C76A 7(11) 2_665 . . . ?
B2A C66A C71A C70A 172(3) . . . . ?
B2A C66A C71A C72A 16(4) . . . . ?
B2A C66A C67A C68A -170(4) . . . . ?
C77 C78 C79 C80 176.7(8) . . . . ?
C77 C78 C83 C82 -177.3(10) . . . . ?
C78 C79 C80 C81 2.6(17) . . . . ?
C79 C78 C83 C82 3(2) . . . . ?
C79 C80 C81 C82 -1(2) . . . . ?
C80 C81 C82 C83 1(3) . . . . ?
C81 C82 C83 C78 -1(3) . . . . ?
C83 C78 C79 C80 -3.2(17) . . . . ?
